data_2311077
loop_
_publ_author_name
'Lander, J.J.'

_publ_section_title
;
 The Crystal Structures of Ni O (Ba O)3, Ni O Ba O, Ba Ni O3, and
 Intermediate Phases With Composition Near Ba2 Ni2 O5, with a Note on Ni O
;
_journal_name_full 'Acta Crystallographica (1,1948-23,1967)'
_journal_page_first 148
_journal_page_last 156
_journal_volume 4
_journal_year 1951
_chemical_formula_sum 'Ba Ni O2'
_chemical_name_systematic 'Ni Ba O2'
_space_group_IT_number 63
_symmetry_space_group_name_Hall '-C 2c 2'
_symmetry_space_group_name_H-M 'C m c m'
_cell_angle_alpha 90
_cell_angle_beta 90
_cell_angle_gamma 90
_cell_formula_units_Z 4
_cell_length_a 5.73
_cell_length_b 9.2
_cell_length_c 4.73
_cell_volume 249.347
_citation_journal_id_ASTM ACCRA9
_cod_data_source_file Lander_ACCRA9_1951_1817.cif
_cod_data_source_block Ba1Ni1O2
_cod_original_cell_volume 249.3467
_cod_original_formula_sum 'Ba1 Ni1 O2'
_cod_database_code 2311077

loop_
_symmetry_equiv_pos_as_xyz
x,y,z
-x,-y,z+1/2
x,-y,-z
-x,y,-z+1/2
-x,-y,-z
x,y,-z-1/2
-x,y,z
x,-y,z-1/2
x+1/2,y+1/2,z
-x+1/2,-y+1/2,z+1/2
x+1/2,-y+1/2,-z
-x+1/2,y+1/2,-z+1/2
-x+1/2,-y+1/2,-z
x+1/2,y+1/2,-z-1/2
-x+1/2,y+1/2,z
x+1/2,-y+1/2,z-1/2

loop_
_atom_site_label
_atom_site_type_symbol
_atom_site_fract_x
_atom_site_fract_y
_atom_site_fract_z
_atom_site_occupancy
_atom_site_U_iso_or_equiv
Ni1 Ni+2 0 0 0 1 0.0
O1 O-2 0.25 0.083 0.25 1 0.0
Ba1 Ba+2 0 0.344 0.25 1 0.0
